data_4322953
loop_
_publ_author_name
'Kjeld J. C. van Bommel'
'Willem Verboom'
'Huub Kooijman'
'Anthony L. Spek'
'David N. Reinhoudt'

_publ_contact_author_address
;
    Bijvoet Center for Biomolecular Research
    Department of Crystal and Structural Chemistry
    Utrecht University
    Padualaan 8
    3584 CH Utrecht
    The Netherlands
;
_publ_contact_author_email spea@xray.chem.ruu.nl
_publ_contact_author_fax '+31 30 2533940'
_publ_contact_author_name '   Dr. A.L. Spek'
_publ_contact_author_phone '+31 30 2532538'
_publ_section_title
;
 Rhenium(V)-Salen Complexes: Configurational Control and Ligand Exchange
;
_journal_name_full 'Inorganic Chemistry'
_journal_page_first 4197
_journal_page_last 4203
_journal_paper_doi 10.1021/ic980125t
_journal_volume 37
_journal_year 1998
_chemical_compound_source 'see text'
_chemical_formula_moiety 'C21 H25 N2 O4 Re'
_chemical_formula_sum 'C21 H25 N2 O4 Re'
_chemical_formula_weight 555.65
_chemical_name_systematic
;
 ?
;
_space_group_IT_number 14
_symmetry_cell_setting monoclinic
_symmetry_space_group_name_Hall '-P 2ybc'
_symmetry_space_group_name_H-M 'P 1 21/c 1'
_cell_angle_alpha 90
_cell_angle_beta 99.984(13)
_cell_angle_gamma 90
_cell_formula_units_Z 4
_cell_length_a 11.007(3)
_cell_length_b 19.402(3)
_cell_length_c 9.173(3)
_cell_measurement_temperature 150
_cell_volume 1929.3(9)
_computing_cell_refinement 'SET4 (de Boer & Duisenberg, 1984)'
_computing_data_collection 'Locally modified CAD4-Version 5 Software'
_computing_data_reduction 'HELENA (Spek, 1997)'
_computing_publication_material 'PLATON (Spek, 1990)'
_computing_structure_refinement 'SHELXL-97 (Sheldrick, 1997)'
_diffrn_ambient_temperature 150
_diffrn_radiation_type 'Mo K\a'
_diffrn_radiation_wavelength 0.71073
_diffrn_reflns_av_R_equivalents 0.0682
_diffrn_reflns_av_sigmaI/netI 0.0738
_diffrn_reflns_limit_h_max 13
_diffrn_reflns_limit_h_min -13
_diffrn_reflns_limit_k_max 23
_diffrn_reflns_limit_k_min -24
_diffrn_reflns_limit_l_max 11
_diffrn_reflns_limit_l_min 0
_diffrn_reflns_number 7562
_diffrn_reflns_reduction_process
;
 ?
;
_diffrn_reflns_theta_max 26.48
_diffrn_reflns_theta_min 1.88
_exptl_absorpt_coefficient_mu 6.33
_exptl_crystal_density_diffrn 1.913
_exptl_crystal_density_meas ?
_exptl_crystal_F_000 1088
_refine_diff_density_max 1.285
_refine_diff_density_min -1.576
_refine_diff_density_rms 0.189
_refine_ls_abs_structure_details none
_refine_ls_abs_structure_Flack none
_refine_ls_extinction_method none
_refine_ls_goodness_of_fit_ref 1.036
_refine_ls_hydrogen_treatment 'H-atom refinement: see text '
_refine_ls_matrix_type full
_refine_ls_number_parameters 255
_refine_ls_number_reflns 3673
_refine_ls_number_restraints 0
_refine_ls_restrained_S_all 1.036
_refine_ls_R_factor_all 0.0648
_refine_ls_R_factor_gt 0.0407
_refine_ls_shift/su_max 0.001
_refine_ls_shift/su_mean 0.000
_refine_ls_structure_factor_coef Fsqd
_refine_ls_weighting_details 'w=1/[\s^2^(Fo^2^)+(0.0480P)^2^+0.2613P] where P=(Fo^2^+2Fc^2^)/3'
_refine_ls_weighting_scheme calc
_refine_ls_wR_factor_gt 0.0883
_refine_ls_wR_factor_ref 0.0972
_reflns_number_gt 2786
_reflns_number_total 3673
_cod_data_source_file ic980125t_2.cif
_cod_data_source_block S1695B_complex2d
_cod_depositor_comments
;
The following automatic conversions were performed:

'_exptl_crystal_density_meas' value 'Not Measured' was changed to '?'
- the value is perceived as not measured.

Automatic conversion script
Id: cif_fix_values 3008 2015-01-20 13:52:24Z robertas 

The following automatic conversions were performed:

'_refine_ls_weighting_scheme' value 'calc
w=1/[\s^2^(Fo^2^)+(0.0480P)^2^+0.2613P] where P=(Fo^2^+2Fc^2^)/3' was
changed to 'calc'. New tag '_refine_ls_weighting_details' was
created. The value of the new tag was set to
'w=1/[\s^2^(Fo^2^)+(0.0480P)^2^+0.2613P] where P=(Fo^2^+2Fc^2^)/3'.

Automatic conversion script
Id: cif_fix_values 3143 2015-03-26 13:38:13Z robertas 
;
_cod_original_sg_symbol_H-M 'P 21/c'
_cod_database_code 4322953

loop_
_symmetry_equiv_pos_as_xyz
x,y,z
-x,1/2+y,1/2-z
-x,-y,-z
x,1/2-y,1/2+z

loop_
_atom_site_aniso_label
_atom_site_aniso_U_11
_atom_site_aniso_U_22
_atom_site_aniso_U_33
_atom_site_aniso_U_23
_atom_site_aniso_U_13
_atom_site_aniso_U_12
Re1 0.0169(2) 0.0171(2) 0.0160(2) -0.0007(1) 0.0032(1) -0.0003(1)
O1 0.033(4) 0.018(3) 0.033(3) -0.002(2) 0.013(3) -0.005(2)
O2 0.021(3) 0.019(3) 0.019(3) -0.004(2) -0.001(2) -0.001(2)
O3 0.031(3) 0.023(3) 0.020(3) 0.002(2) -0.006(2) 0.002(2)
O4 0.020(3) 0.014(2) 0.035(3) 0.000(2) 0.007(3) 0.002(2)
N1 0.025(4) 0.020(3) 0.013(3) 0.000(2) 0.007(3) -0.007(3)
N2 0.020(4) 0.024(3) 0.018(3) 0.002(3) 0.001(3) 0.001(3)
C1 0.027(5) 0.020(4) 0.011(4) 0.001(3) 0.005(3) 0.001(3)
C2 0.014(4) 0.022(4) 0.037(5) 0.001(3) 0.009(4) -0.004(3)
C3 0.015(4) 0.046(5) 0.025(4) 0.001(4) 0.010(4) 0.002(4)
C4 0.027(5) 0.027(4) 0.029(4) -0.004(4) 0.007(4) 0.002(4)
C5 0.026(5) 0.021(4) 0.030(4) -0.005(4) 0.008(4) 0.001(3)
C6 0.016(4) 0.023(4) 0.019(4) -0.005(3) 0.003(3) 0.003(3)
C7 0.017(4) 0.020(4) 0.020(4) 0.003(3) -0.002(3) -0.006(3)
C8 0.030(5) 0.023(4) 0.024(4) 0.005(3) 0.014(4) -0.004(4)
C9 0.025(5) 0.028(4) 0.031(5) -0.007(4) 0.004(4) -0.015(4)
C10 0.034(5) 0.033(5) 0.025(4) -0.004(4) 0.003(4) -0.011(4)
C11 0.024(5) 0.032(4) 0.023(4) 0.004(4) -0.002(4) -0.007(4)
C12 0.021(5) 0.026(4) 0.023(4) 0.000(3) 0.007(3) 0.002(3)
C13 0.026(5) 0.019(4) 0.017(4) 0.002(3) 0.010(3) 0.002(3)
C14 0.029(5) 0.020(4) 0.023(4) 0.003(3) 0.012(4) 0.002(3)
C15 0.048(6) 0.018(4) 0.029(5) -0.007(4) 0.015(4) -0.006(4)
C16 0.033(5) 0.027(4) 0.020(4) 0.004(3) -0.001(4) -0.007(4)
C17 0.025(5) 0.022(4) 0.018(4) 0.006(3) 0.000(3) 0.000(3)
C18 0.020(4) 0.016(3) 0.018(4) 0.004(3) 0.005(3) -0.005(3)
C19 0.040(5) 0.028(4) 0.027(4) 0.001(4) 0.004(4) -0.009(4)
C20 0.029(5) 0.026(4) 0.044(5) -0.002(4) 0.021(4) -0.002(4)
C21 0.036(6) 0.032(5) 0.037(5) 0.014(4) -0.004(4) -0.002(4)

loop_
_atom_site_label
_atom_site_thermal_displace_type
_atom_site_fract_x
_atom_site_fract_y
_atom_site_fract_z
_atom_site_occupancy
_atom_site_U_iso_or_equiv
Re1 Uani 0.28960(3) 0.10426(1) 0.17975(3) 1.000 0.0166(1)
O1 Uani 0.1211(5) 0.0939(3) 0.2306(6) 1.000 0.0271(19)
O2 Uani 0.2108(5) 0.1079(3) -0.0361(5) 1.000 0.0202(17)
O3 Uani 0.3735(6) 0.1160(3) 0.3502(6) 1.000 0.0259(17)
O4 Uani 0.3007(5) 0.0047(3) 0.1577(6) 1.000 0.0227(16)
N1 Uani 0.2608(6) 0.2122(3) 0.1526(6) 1.000 0.0189(19)
N2 Uani 0.4533(6) 0.1061(3) 0.0916(7) 1.000 0.0209(19)
C1 Uani 0.0559(8) 0.1440(4) 0.2824(8) 1.000 0.019(3)
C2 Uani -0.0463(7) 0.1225(4) 0.3426(10) 1.000 0.024(3)
C3 Uani -0.1141(7) 0.1692(5) 0.4048(9) 1.000 0.028(3)
C4 Uani -0.0866(8) 0.2382(4) 0.4109(9) 1.000 0.027(3)
C5 Uani 0.0099(8) 0.2611(4) 0.3451(9) 1.000 0.025(3)
C6 Uani 0.0826(7) 0.2145(4) 0.2786(8) 1.000 0.019(2)
C7 Uani 0.1755(7) 0.2440(4) 0.2070(8) 1.000 0.020(2)
C8 Uani 0.3427(8) 0.2544(4) 0.0775(9) 1.000 0.025(3)
C9 Uani 0.4726(8) 0.2615(4) 0.1710(9) 1.000 0.028(3)
C10 Uani 0.5742(8) 0.2133(4) 0.1364(10) 1.000 0.031(3)
C11 Uani 0.5648(8) 0.1375(4) 0.1756(9) 1.000 0.027(3)
C12 Uani 0.4653(8) 0.0809(4) -0.0369(8) 1.000 0.023(3)
C13 Uani 0.3700(8) 0.0616(4) -0.1542(8) 1.000 0.020(3)
C14 Uani 0.4013(8) 0.0324(4) -0.2820(9) 1.000 0.023(3)
C15 Uani 0.3170(9) 0.0199(4) -0.4047(10) 1.000 0.031(3)
C16 Uani 0.1924(8) 0.0371(4) -0.4057(9) 1.000 0.027(3)
C17 Uani 0.1592(8) 0.0649(4) -0.2803(8) 1.000 0.022(3)
C18 Uani 0.2451(7) 0.0785(4) -0.1558(8) 1.000 0.018(2)
C19 Uani 0.2639(9) -0.1065(4) 0.2550(10) 1.000 0.032(3)
C20 Uani 0.2041(8) -0.0451(4) 0.1781(10) 1.000 0.031(3)
C21 Uani 0.1305(9) -0.0617(5) 0.0305(10) 1.000 0.036(3)
H2 Uiso -0.06850 0.07510 0.34010 1.000 0.0290
H3 Uiso -0.18280 0.15350 0.44540 1.000 0.0340
H4 Uiso -0.13270 0.26960 0.45920 1.000 0.0330
H5 Uiso 0.02770 0.30900 0.34460 1.000 0.0300
H7 Uiso 0.17460 0.29280 0.19830 1.000 0.0230
H8A Uiso 0.30620 0.30080 0.05770 1.000 0.0290
H8B Uiso 0.34920 0.23300 -0.01880 1.000 0.0290
H9A Uiso 0.50050 0.30950 0.16110 1.000 0.0340
H9B Uiso 0.46530 0.25460 0.27610 1.000 0.0340
H10A Uiso 0.57580 0.21650 0.02900 1.000 0.0370
H10B Uiso 0.65430 0.23100 0.18910 1.000 0.0370
H11A Uiso 0.63830 0.11270 0.15410 1.000 0.0330
H11B Uiso 0.56360 0.13310 0.28290 1.000 0.0330
H12 Uiso 0.54730 0.07480 -0.05380 1.000 0.0270
H14 Uiso 0.48510 0.02080 -0.28250 1.000 0.0280
H15 Uiso 0.34140 -0.00020 -0.48950 1.000 0.0370
H16 Uiso 0.13220 0.02960 -0.49180 1.000 0.0330
H17 Uiso 0.07480 0.07490 -0.27970 1.000 0.0270
H19A Uiso 0.31820 -0.12790 0.19390 1.000 0.0480
H19B Uiso 0.20050 -0.13970 0.27170 1.000 0.0480
H19C Uiso 0.31240 -0.09270 0.35030 1.000 0.0480
H20 Uiso 0.14870 -0.02360 0.24110 1.000 0.0380
H21A Uiso 0.09980 -0.01890 -0.01970 1.000 0.0550
H21B Uiso 0.06060 -0.09100 0.04310 1.000 0.0550
H21C Uiso 0.18260 -0.08610 -0.02900 1.000 0.0550

loop_
_atom_type_symbol
_atom_type_description
_atom_type_scat_dispersion_real
_atom_type_scat_dispersion_imag
_atom_type_scat_source
Re Re -1.0185 7.2310 'International Tables Vol C Tables 4.2.6.8 and 6.1.1.4'
O O 0.0106 0.0060 'International Tables Vol C Tables 4.2.6.8 and 6.1.1.4'
N N 0.0061 0.0033 'International Tables Vol C Tables 4.2.6.8 and 6.1.1.4'
H H 0.0000 0.0000 'International Tables Vol C Tables 4.2.6.8 and 6.1.1.4'
C C 0.0033 0.0016 'International Tables Vol C Tables 4.2.6.8 and 6.1.1.4'

loop_
_geom_angle_atom_site_label_1
_geom_angle_atom_site_label_2
_geom_angle_atom_site_label_3
_geom_angle
_geom_angle_site_symmetry_1
_geom_angle_site_symmetry_2
_geom_angle_site_symmetry_3
_geom_angle_publ_flag
O1 Re1 O2 88.5(2) . . . yes
O1 Re1 O3 100.3(3) . . . yes
O1 Re1 O4 90.1(2) . . . yes
O1 Re1 N1 90.0(2) . . . yes
O1 Re1 N2 169.9(2) . . . yes
O2 Re1 O3 167.4(3) . . . yes
O2 Re1 O4 87.5(2) . . . yes
O2 Re1 N1 79.7(2) . . . yes
O2 Re1 N2 82.7(2) . . . yes
O3 Re1 O4 101.3(3) . . . yes
O3 Re1 N1 91.3(2) . . . yes
O3 Re1 N2 89.2(3) . . . yes
O4 Re1 N1 167.2(2) . . . yes
O4 Re1 N2 84.5(2) . . . yes
N1 Re1 N2 93.4(2) . . . yes
Re1 O1 C1 125.7(5) . . . yes
Re1 O2 C18 130.6(5) . . . yes
Re1 O4 C20 125.3(5) . . . yes
Re1 N1 C7 121.9(5) . . . yes
Re1 N1 C8 120.7(5) . . . yes
C7 N1 C8 117.3(6) . . . yes
Re1 N2 C11 120.1(5) . . . yes
Re1 N2 C12 124.8(6) . . . yes
C11 N2 C12 115.1(7) . . . yes
O1 C1 C2 116.0(7) . . . yes
O1 C1 C6 124.8(7) . . . yes
C2 C1 C6 119.2(7) . . . no
C1 C2 C3 120.2(7) . . . no
C2 C3 C4 122.3(8) . . . no
C3 C4 C5 118.5(8) . . . no
C4 C5 C6 121.2(7) . . . no
C1 C6 C5 118.5(7) . . . no
C1 C6 C7 125.0(7) . . . no
C5 C6 C7 116.5(7) . . . no
N1 C7 C6 127.7(7) . . . yes
N1 C8 C9 111.9(6) . . . yes
C8 C9 C10 118.0(7) . . . no
C9 C10 C11 117.3(7) . . . no
N2 C11 C10 111.3(7) . . . yes
N2 C12 C13 127.4(8) . . . yes
C12 C13 C14 119.1(8) . . . no
C12 C13 C18 122.6(7) . . . no
C14 C13 C18 117.8(7) . . . no
C13 C14 C15 122.5(8) . . . no
C14 C15 C16 119.3(8) . . . no
C15 C16 C17 119.1(8) . . . no
C16 C17 C18 121.7(8) . . . no
O2 C18 C13 120.0(7) . . . yes
O2 C18 C17 120.5(7) . . . yes
C13 C18 C17 119.5(7) . . . no
O4 C20 C19 108.5(7) . . . yes
O4 C20 C21 108.5(7) . . . yes
C19 C20 C21 112.7(7) . . . no
C1 C2 H2 119.96 . . . no
C3 C2 H2 119.79 . . . no
C2 C3 H3 118.88 . . . no
C4 C3 H3 118.84 . . . no
C3 C4 H4 120.86 . . . no
C5 C4 H4 120.68 . . . no
C4 C5 H5 119.41 . . . no
C6 C5 H5 119.40 . . . no
N1 C7 H7 116.14 . . . no
C6 C7 H7 116.13 . . . no
N1 C8 H8A 109.23 . . . no
N1 C8 H8B 109.19 . . . no
C9 C8 H8A 109.20 . . . no
C9 C8 H8B 109.31 . . . no
H8A C8 H8B 107.92 . . . no
C8 C9 H9A 107.81 . . . no
C8 C9 H9B 107.80 . . . no
C10 C9 H9A 107.82 . . . no
C10 C9 H9B 107.72 . . . no
H9A C9 H9B 107.18 . . . no
C9 C10 H10A 107.89 . . . no
C9 C10 H10B 107.88 . . . no
C11 C10 H10A 108.02 . . . no
C11 C10 H10B 108.12 . . . no
H10A C10 H10B 107.21 . . . no
N2 C11 H11A 109.41 . . . no
N2 C11 H11B 109.44 . . . no
C10 C11 H11A 109.34 . . . no
C10 C11 H11B 109.35 . . . no
H11A C11 H11B 107.95 . . . no
N2 C12 H12 116.27 . . . no
C13 C12 H12 116.28 . . . no
C13 C14 H14 118.73 . . . no
C15 C14 H14 118.73 . . . no
C14 C15 H15 120.35 . . . no
C16 C15 H15 120.32 . . . no
C15 C16 H16 120.44 . . . no
C17 C16 H16 120.46 . . . no
C16 C17 H17 119.12 . . . no
C18 C17 H17 119.21 . . . no
C20 C19 H19A 109.49 . . . no
C20 C19 H19B 109.48 . . . no
C20 C19 H19C 109.52 . . . no
H19A C19 H19B 109.39 . . . no
H19A C19 H19C 109.53 . . . no
H19B C19 H19C 109.42 . . . no
O4 C20 H20 109.00 . . . no
C19 C20 H20 108.99 . . . no
C21 C20 H20 109.00 . . . no
C20 C21 H21A 109.45 . . . no
C20 C21 H21B 109.47 . . . no
C20 C21 H21C 109.44 . . . no
H21A C21 H21B 109.46 . . . no
H21A C21 H21C 109.57 . . . no
H21B C21 H21C 109.45 . . . no

loop_
_geom_bond_atom_site_label_1
_geom_bond_atom_site_label_2
_geom_bond_distance
_geom_bond_site_symmetry_1
_geom_bond_site_symmetry_2
_geom_bond_publ_flag
Re1 O1 1.999(6) . . yes
Re1 O2 2.020(5) . . yes
Re1 O3 1.688(6) . . yes
Re1 O4 1.948(6) . . yes
Re1 N1 2.126(6) . . yes
Re1 N2 2.099(7) . . yes
O1 C1 1.343(10) . . yes
O2 C18 1.348(9) . . yes
O4 C20 1.472(10) . . yes
N1 C7 1.294(10) . . yes
N1 C8 1.474(10) . . yes
N2 C11 1.464(11) . . yes
N2 C12 1.304(10) . . yes
C1 C2 1.400(12) . . no
C1 C6 1.401(11) . . no
C2 C3 1.361(12) . . no
C3 C4 1.372(12) . . no
C4 C5 1.383(12) . . no
C5 C6 1.414(11) . . no
C6 C7 1.427(11) . . no
C8 C9 1.541(12) . . no
C9 C10 1.533(12) . . no
C10 C11 1.522(11) . . no
C12 C13 1.417(11) . . no
C13 C14 1.398(11) . . no
C13 C18 1.411(12) . . no
C14 C15 1.351(13) . . no
C15 C16 1.410(13) . . no
C16 C17 1.376(11) . . no
C17 C18 1.376(11) . . no
C19 C20 1.480(12) . . no
C20 C21 1.488(13) . . no
C2 H2 0.9508 . . no
C3 H3 0.9492 . . no
C4 H4 0.9502 . . no
C5 H5 0.9500 . . no
C7 H7 0.9501 . . no
C8 H8A 0.9897 . . no
C8 H8B 0.9898 . . no
C9 H9A 0.9897 . . no
C9 H9B 0.9903 . . no
C10 H10A 0.9903 . . no
C10 H10B 0.9905 . . no
C11 H11A 0.9901 . . no
C11 H11B 0.9903 . . no
C12 H12 0.9493 . . no
C14 H14 0.9502 . . no
C15 H15 0.9496 . . no
C16 H16 0.9500 . . no
C17 H17 0.9500 . . no
C19 H19A 0.9797 . . no
C19 H19B 0.9810 . . no
C19 H19C 0.9793 . . no
C20 H20 1.0010 . . no
C21 H21A 0.9807 . . no
C21 H21B 0.9794 . . no
C21 H21C 0.9795 . . no

loop_
_geom_contact_atom_site_label_1
_geom_contact_atom_site_label_2
_geom_contact_distance
_geom_contact_site_symmetry_1
_geom_contact_site_symmetry_2
_geom_contact_publ_flag
Re1 H9B 3.5266 . . no
Re1 H21A 3.4780 . . no
Re1 H14 3.4807 . 3_655 no
O1 C21 3.391(11) . 3_555 no
O3 C15 3.066(10) . 1_556 no
O3 C8 3.321(10) . 4_555 no
O4 C13 3.278(9) . . no
O4 C14 3.359(10) . 3_655 no
O4 C12 3.407(10) . 3_655 no
O1 H16 2.8192 . 1_556 no
O1 H20 2.2997 . . no
O2 H21A 2.7625 . . no
O2 H8B 2.8554 . . no
O2 H5 2.6635 . 4_554 no
O3 H11B 2.3059 . . no
O3 H15 2.7477 . 1_556 no
O3 H8A 2.6956 . 4_555 no
O4 H12 2.5767 . 3_655 no
O4 H14 2.4856 . 3_655 no
N2 C14 3.444(10) . 3_655 no
N2 H8B 2.8281 . . no
C1 C21 3.599(12) . 3_555 no
C2 C16 3.588(12) . 1_556 no
C2 C16 3.582(11) . 3_555 no
C2 C21 3.587(13) . 3_555 no
C5 C7 3.501(11) . 4_555 no
C7 C5 3.501(11) . 4_554 no
C7 C8 3.573(11) . 4_555 no
C8 C7 3.573(11) . 4_554 no
C8 O3 3.321(10) . 4_554 no
C11 C14 3.440(11) . 3_655 no
C12 C12 3.274(11) . 3_655 no
C12 O4 3.407(10) . 3_655 no
C12 C13 3.592(11) . 3_655 no
C13 C12 3.592(11) . 3_655 no
C13 O4 3.278(9) . . no
C14 C11 3.440(11) . 3_655 no
C14 N2 3.444(10) . 3_655 no
C14 O4 3.359(10) . 3_655 no
C15 O3 3.066(10) . 1_554 no
C16 C2 3.582(11) . 3_555 no
C16 C2 3.588(12) . 1_554 no
C18 C21 3.558(12) . . no
C21 O1 3.391(11) . 3_555 no
C21 C1 3.599(12) . 3_555 no
C21 C18 3.558(12) . . no
C21 C2 3.587(13) . 3_555 no
C1 H16 3.0527 . 1_556 no
C2 H21C 3.0868 . 3_555 no
C2 H16 2.8951 . 1_556 no
C4 H19B 3.0432 . 2_555 no
C5 H19B 3.0586 . 2_555 no
C7 H8B 2.9178 . 4_555 no
C12 H10A 2.9174 . . no
C16 H2 2.6917 . 3_555 no
C17 H21A 3.0541 . . no
C17 H2 2.9130 . 3_555 no
C17 H7 2.7751 . 4_554 no
C18 H7 2.8755 . 4_554 no
C18 H21A 2.8948 . . no
C19 H9A 3.0465 . 2_645 no
C19 H12 3.0713 . 3_655 no
C21 H21A 2.9655 . 3_555 no
H2 C16 2.6917 . 3_555 no
H2 C17 2.9131 . 3_555 no
H5 H7 2.2949 . . no
H5 H21B 2.4733 . 2_555 no
H5 O2 2.6635 . 4_555 no
H7 H5 2.2949 . . no
H7 H8A 2.1056 . . no
H7 C17 2.7751 . 4_555 no
H7 C18 2.8755 . 4_555 no
H8A H7 2.1056 . . no
H8A O3 2.6956 . 4_554 no
H8B O2 2.8554 . . no
H8B N2 2.8281 . . no
H8B H10A 2.4772 . . no
H8B C7 2.9178 . 4_554 no
H8B H9B 2.4626 . 4_554 no
H9A C19 3.0465 . 2_655 no
H9A H19A 2.5112 . 2_655 no
H9B Re1 3.5266 . . no
H9B H11B 2.5900 . . no
H9B H8B 2.4626 . 4_555 no
H9B H10A 2.4894 . 4_555 no
H10A C12 2.9174 . . no
H10A H8B 2.4772 . . no
H10A H9B 2.4894 . 4_554 no
H11A H12 2.1257 . . no
H11A H21C 2.5008 . 3_655 no
H11B O3 2.3059 . . no
H11B H9B 2.5900 . . no
H12 H11A 2.1257 . . no
H12 H14 2.3387 . . no
H12 O4 2.5767 . 3_655 no
H12 C19 3.0713 . 3_655 no
H12 H19A 2.3589 . 3_655 no
H14 H12 2.3387 . . no
H14 Re1 3.4807 . 3_655 no
H14 O4 2.4856 . 3_655 no
H15 O3 2.7477 . 1_554 no
H15 H19C 2.3064 . 1_554 no
H16 O1 2.8192 . 1_554 no
H16 C1 3.0527 . 1_554 no
H16 C2 2.8951 . 1_554 no
H19A H21C 2.4511 . . no
H19A H9A 2.5112 . 2_645 no
H19A H12 2.3589 . 3_655 no
H19B H21B 2.5576 . . no
H19B C4 3.0432 . 2_545 no
H19B C5 3.0586 . 2_545 no
H19C H15 2.3064 . 1_556 no
H20 O1 2.2997 . . no
H21A Re1 3.4780 . . no
H21A O2 2.7625 . . no
H21A C17 3.0541 . . no
H21A C18 2.8948 . . no
H21A C21 2.9655 . 3_555 no
H21A H21A 2.4022 . 3_555 no
H21B H19B 2.5576 . . no
H21B H5 2.4733 . 2_545 no
H21C H19A 2.4511 . . no
H21C C2 3.0868 . 3_555 no
H21C H11A 2.5008 . 3_655 no

loop_
_geom_hbond_atom_site_label_D
_geom_hbond_atom_site_label_H
_geom_hbond_atom_site_label_A
_geom_hbond_distance_DH
_geom_hbond_distance_HA
_geom_hbond_distance_DA
_geom_hbond_angle_DHA
_geom_hbond_site_symmetry_A
_geom_hbond_publ_flag
C11 H11B O3 0.9903 2.3059 2.888(11) 116.59 . yes
C12 H12 O4 0.9493 2.5767 3.407(10) 146.27 3_655 yes
C14 H14 O4 0.9502 2.4856 3.359(10) 152.74 3_655 yes
C20 H20 O1 1.0010 2.2997 2.914(10) 118.57 . yes

loop_
_geom_torsion_atom_site_label_1
_geom_torsion_atom_site_label_2
_geom_torsion_atom_site_label_3
_geom_torsion_atom_site_label_4
_geom_torsion
_geom_torsion_site_symmetry_1
_geom_torsion_site_symmetry_2
_geom_torsion_site_symmetry_3
_geom_torsion_site_symmetry_4
_geom_torsion_publ_flag
O2 Re1 O1 C1 -102.2(6) . . . . no
O3 Re1 O1 C1 68.8(6) . . . . no
O4 Re1 O1 C1 170.3(6) . . . . no
N1 Re1 O1 C1 -22.5(6) . . . . no
O1 Re1 O2 C18 -138.2(7) . . . . no
O4 Re1 O2 C18 -48.0(6) . . . . no
N1 Re1 O2 C18 131.5(7) . . . . no
N2 Re1 O2 C18 36.7(6) . . . . no
O1 Re1 O4 C20 0.2(6) . . . . no
O2 Re1 O4 C20 -88.3(6) . . . . no
O3 Re1 O4 C20 100.7(6) . . . . no
N2 Re1 O4 C20 -171.2(6) . . . . no
O1 Re1 N1 C7 18.1(6) . . . . no
O1 Re1 N1 C8 -165.3(5) . . . . no
O2 Re1 N1 C7 106.6(6) . . . . no
O2 Re1 N1 C8 -76.8(5) . . . . no
O3 Re1 N1 C7 -82.1(6) . . . . no
O3 Re1 N1 C8 94.4(6) . . . . no
N2 Re1 N1 C7 -171.4(6) . . . . no
N2 Re1 N1 C8 5.1(5) . . . . no
O2 Re1 N2 C11 150.0(5) . . . . no
O2 Re1 N2 C12 -29.8(6) . . . . no
O3 Re1 N2 C11 -20.4(5) . . . . no
O3 Re1 N2 C12 159.8(6) . . . . no
O4 Re1 N2 C11 -121.8(5) . . . . no
O4 Re1 N2 C12 58.4(6) . . . . no
N1 Re1 N2 C11 70.9(5) . . . . no
N1 Re1 N2 C12 -109.0(6) . . . . no
Re1 O1 C1 C2 -165.7(6) . . . . no
Re1 O1 C1 C6 14.9(10) . . . . no
Re1 O2 C18 C13 -25.2(11) . . . . no
Re1 O2 C18 C17 154.9(6) . . . . no
Re1 O4 C20 C19 -140.4(6) . . . . no
Re1 O4 C20 C21 96.8(7) . . . . no
C8 N1 C7 C6 177.2(7) . . . . no
Re1 N1 C8 C9 -70.0(7) . . . . no
Re1 N1 C7 C6 -6.2(11) . . . . no
C7 N1 C8 C9 106.7(8) . . . . no
Re1 N2 C11 C10 -91.7(7) . . . . no
C12 N2 C11 C10 88.2(8) . . . . no
C11 N2 C12 C13 -165.0(7) . . . . no
Re1 N2 C12 C13 14.8(11) . . . . no
C2 C1 C6 C5 4.2(11) . . . . no
O1 C1 C6 C5 -176.4(7) . . . . no
O1 C1 C6 C7 6.2(12) . . . . no
O1 C1 C2 C3 176.6(7) . . . . no
C6 C1 C2 C3 -4.0(12) . . . . no
C2 C1 C6 C7 -173.1(8) . . . . no
C1 C2 C3 C4 0.3(13) . . . . no
C2 C3 C4 C5 3.1(13) . . . . no
C3 C4 C5 C6 -2.8(12) . . . . no
C4 C5 C6 C1 -0.9(12) . . . . no
C4 C5 C6 C7 176.7(7) . . . . no
C1 C6 C7 N1 -10.4(13) . . . . no
C5 C6 C7 N1 172.2(7) . . . . no
N1 C8 C9 C10 97.7(8) . . . . no
C8 C9 C10 C11 -70.2(10) . . . . no
C9 C10 C11 N2 62.8(9) . . . . no
N2 C12 C13 C14 -177.1(8) . . . . no
N2 C12 C13 C18 11.2(13) . . . . no
C18 C13 C14 C15 -0.2(12) . . . . no
C12 C13 C18 O2 -7.0(12) . . . . no
C12 C13 C14 C15 -172.3(8) . . . . no
C14 C13 C18 O2 -178.8(7) . . . . no
C14 C13 C18 C17 1.0(11) . . . . no
C12 C13 C18 C17 172.8(7) . . . . no
C13 C14 C15 C16 0.4(12) . . . . no
C14 C15 C16 C17 -1.4(12) . . . . no
C15 C16 C17 C18 2.3(12) . . . . no
C16 C17 C18 C13 -2.1(12) . . . . no
C16 C17 C18 O2 177.7(7) . . . . no
